data_2209566
loop_
_publ_author_name
' Yuan, Qing'
'Lei, Ming'

_publ_section_title
(1'<i>S</i>,2'<i>S</i>,5'<i>R</i>)-3-(2-Bromopropionyl)-2'-isopropyl-5'-methylspiro[2<i>H</i>-1,3-benzoxazine-2,1'-cyclohexan]-4(3<i>H</i>)-one
_journal_coeditor_code JH2017
_journal_issue 7
_journal_name_full 'Acta Crystallographica Section E'
_journal_page_first o3011
_journal_page_last o3012
_journal_paper_doi 10.1107/S1600536806017296
_journal_volume 62
_journal_year 2006
_chemical_formula_iupac 'C20 H26 Br N O3'
_chemical_formula_moiety 'C20 H26 Br N O3'
_chemical_formula_sum 'C20 H26 Br N O3'
_chemical_formula_weight 408.33
_chemical_name_systematic
;
(1'S,2'S,5'<i>R</i>)-3-(2-Bromopropionyl)-2'-isopropyl-5'-
methylspiro[2<i>H</i>-1,3-benzoxazine-2,1'-cyclohexan]-4(3<i>H</i>)-one
;
_space_group_IT_number 19
_symmetry_cell_setting orthorhombic
_symmetry_space_group_name_Hall 'P 2ac 2ab'
_symmetry_space_group_name_H-M 'P 21 21 21'
_cell_angle_alpha 90
_cell_angle_beta 90
_cell_angle_gamma 90
_cell_formula_units_Z 4
_cell_length_a 8.7388(3)
_cell_length_b 14.0200(8)
_cell_length_c 15.9341(7)
_cell_measurement_reflns_used 19890
_cell_measurement_temperature 295(2)
_cell_measurement_theta_max 27.45
_cell_measurement_theta_min 1.45
_cell_volume 1952.21(16)
_computing_cell_refinement PROCESS-AUTO
_computing_data_collection 'PROCESS-AUTO (Rigaku, 1998)'
_computing_data_reduction 'CrystalStructure (Rigaku/MSC, 2004)'
_computing_molecular_graphics 'ORTEP-3 for Windows (Farrugia, 1997)'
_computing_publication_material 'WinGX (Farrugia, 1999) and PLATON (Spek, 2003)'
_computing_structure_refinement 'SHELXL97 (Sheldrick, 1997)'
_computing_structure_solution 'SIR97 (Altomare <i>et al.</i>,  1999)'
_diffrn_detector_area_resol_mean 10.00
_diffrn_measured_fraction_theta_full 0.991
_diffrn_measured_fraction_theta_max 0.991
_diffrn_measurement_device_type 'Rigaku RAXIS-RAPID'
_diffrn_measurement_method \w
_diffrn_radiation_type MoK\a
_diffrn_radiation_wavelength 0.71069
_diffrn_reflns_av_R_equivalents 0.0357
_diffrn_reflns_limit_h_max 11
_diffrn_reflns_limit_h_min -10
_diffrn_reflns_limit_k_max 18
_diffrn_reflns_limit_k_min -18
_diffrn_reflns_limit_l_max 20
_diffrn_reflns_limit_l_min -20
_diffrn_reflns_number 18127
_diffrn_reflns_theta_full 27.47
_diffrn_reflns_theta_max 27.47
_diffrn_reflns_theta_min 2.56
_diffrn_standards_decay_% 0
_exptl_absorpt_coefficient_mu 2.123
_exptl_absorpt_correction_T_max 0.575
_exptl_absorpt_correction_T_min 0.438
_exptl_absorpt_correction_type multi-scan
_exptl_absorpt_process_details '(ABSCOR; Higashi, 1995)'
_exptl_crystal_colour colorless
_exptl_crystal_density_diffrn 1.389
_exptl_crystal_density_method 'not measured'
_exptl_crystal_description block
_exptl_crystal_F_000 848
_exptl_crystal_size_max 0.36
_exptl_crystal_size_mid 0.30
_exptl_crystal_size_min 0.26
_refine_diff_density_max 0.249
_refine_diff_density_min -0.462
_refine_ls_abs_structure_details 'Flack (1983)'
_refine_ls_abs_structure_Flack 0.001(7)
_refine_ls_extinction_method none
_refine_ls_goodness_of_fit_ref 1.041
_refine_ls_hydrogen_treatment constr
_refine_ls_matrix_type full
_refine_ls_number_parameters 230
_refine_ls_number_reflns 4380
_refine_ls_number_restraints 0
_refine_ls_restrained_S_all 1.041
_refine_ls_R_factor_gt 0.0315
_refine_ls_shift/su_max 0.001
_refine_ls_shift/su_mean 0
_refine_ls_structure_factor_coef Fsqd
_refine_ls_weighting_details 'calc w=1/[\s^2^(Fo^2^)+(0.0369P)^2^+0.3642P] where P=(Fo^2^+2Fc^2^)/3'
_refine_ls_weighting_scheme calc
_refine_ls_wR_factor_ref 0.0692
_reflns_number_gt 3817
_reflns_number_total 4380
_reflns_threshold_expression I>2\s(I)
_cod_data_source_file jh2017.cif
_cod_data_source_block I
_cod_database_code 2209566
_cod_database_fobs_code 2209566

loop_
_symmetry_equiv_pos_as_xyz
'x, y, z'
'-x+1/2, -y, z+1/2'
'x+1/2, -y+1/2, -z'
'-x, y+1/2, -z+1/2'

loop_
_atom_site_type_symbol
_atom_site_label
_atom_site_fract_x
_atom_site_fract_y
_atom_site_fract_z
_atom_site_U_iso_or_equiv
_atom_site_adp_type
_atom_site_calc_flag
_atom_site_refinement_flags
_atom_site_occupancy
Br Br1 0.77307(3) 0.141459(17) 0.533053(19) 0.05205(9) Uani d . 1
O O1 0.6407(3) 0.23318(11) 0.35334(10) 0.0493(5) Uani d . 1
O O2 0.62001(18) 0.51921(10) 0.33761(9) 0.0335(3) Uani d . 1
O O3 0.85457(17) 0.36674(12) 0.52246(10) 0.0418(4) Uani d . 1
N N1 0.6868(2) 0.37838(11) 0.41284(11) 0.0282(4) Uani d . 1
C C1 0.6001(4) 0.2850(2) 0.61486(16) 0.0545(7) Uani d . 1
H H1A 0.5329 0.3391 0.6123 0.082 Uiso calc R 1
H H1B 0.6894 0.3012 0.6469 0.082 Uiso calc R 1
H H1C 0.5481 0.2327 0.6411 0.082 Uiso calc R 1
C C2 0.6476(2) 0.25668(14) 0.52625(14) 0.0330(4) Uani d . 1
H H2 0.5567 0.2446 0.4918 0.040 Uiso calc R 1
C C3 0.7436(2) 0.33582(13) 0.48726(13) 0.0305(4) Uani d . 1
C C4 0.6345(3) 0.31904(15) 0.34816(14) 0.0338(5) Uani d . 1
C C5 0.5733(3) 0.36866(16) 0.27397(13) 0.0346(5) Uani d . 1
C C6 0.5134(4) 0.31716(18) 0.20665(16) 0.0481(7) Uani d . 1
H H6 0.5176 0.2509 0.2069 0.058 Uiso calc R 1
C C7 0.4483(3) 0.3643(2) 0.13996(16) 0.0554(7) Uani d . 1
H H7 0.4088 0.3300 0.0950 0.066 Uiso calc R 1
C C8 0.4416(3) 0.4631(2) 0.13990(16) 0.0494(7) Uani d . 1
H H8 0.3963 0.4946 0.0950 0.059 Uiso calc R 1
C C9 0.5013(3) 0.51518(18) 0.20561(14) 0.0410(6) Uani d . 1
H H9 0.4975 0.5815 0.2052 0.049 Uiso calc R 1
C C10 0.5668(3) 0.46687(16) 0.27180(13) 0.0314(5) Uani d . 1
C C11 0.7348(3) 0.47884(13) 0.39153(12) 0.0293(4) Uani d . 1
C C12 0.7333(3) 0.54652(13) 0.46800(13) 0.0328(4) Uani d . 1
H H12 0.8121 0.5231 0.5066 0.039 Uiso calc R 1
C C13 0.5820(3) 0.54761(16) 0.51779(15) 0.0395(5) Uani d . 1
H H13 0.5445 0.4818 0.5196 0.047 Uiso calc R 1
C C14 0.4536(3) 0.6085(2) 0.48171(19) 0.0577(7) Uani d . 1
H H14A 0.4842 0.6742 0.4816 0.087 Uiso calc R 1
H H14B 0.3634 0.6011 0.5155 0.087 Uiso calc R 1
H H14C 0.4322 0.5884 0.4253 0.087 Uiso calc R 1
C C15 0.6134(4) 0.5779(2) 0.60842(17) 0.0620(8) Uani d . 1
H H15A 0.5186 0.5807 0.6388 0.093 Uiso calc R 1
H H15B 0.6610 0.6396 0.6088 0.093 Uiso calc R 1
H H15C 0.6802 0.5323 0.6345 0.093 Uiso calc R 1
C C16 0.7868(3) 0.64563(16) 0.43793(15) 0.0432(5) Uani d . 1
H H16A 0.7140 0.6703 0.3974 0.052 Uiso calc R 1
H H16B 0.7889 0.6891 0.4853 0.052 Uiso calc R 1
C C17 0.9437(3) 0.6418(2) 0.39838(17) 0.0533(6) Uani d . 1
H H17A 1.0172 0.6204 0.4399 0.064 Uiso calc R 1
H H17B 0.9730 0.7054 0.3808 0.064 Uiso calc R 1
C C18 0.9491(3) 0.57510(19) 0.32293(15) 0.0438(6) Uani d . 1
H H18 0.8812 0.6008 0.2795 0.053 Uiso calc R 1
C C19 1.1096(4) 0.5688(3) 0.2868(2) 0.0637(8) Uani d . 1
H H19A 1.1777 0.5430 0.3283 0.096 Uiso calc R 1
H H19B 1.1437 0.6313 0.2709 0.096 Uiso calc R 1
H H19C 1.1089 0.5281 0.2384 0.096 Uiso calc R 1
C C20 0.8894(3) 0.47709(16) 0.34841(14) 0.0355(5) Uani d . 1
H H20A 0.8821 0.4375 0.2986 0.043 Uiso calc R 1
H H20B 0.9632 0.4476 0.3858 0.043 Uiso calc R 1

loop_
_atom_site_aniso_label
_atom_site_aniso_U_11
_atom_site_aniso_U_22
_atom_site_aniso_U_33
_atom_site_aniso_U_12
_atom_site_aniso_U_13
_atom_site_aniso_U_23
Br1 0.04328(12) 0.03013(11) 0.08274(19) 0.00304(10) -0.00087(13) 0.01514(12)
O1 0.0839(13) 0.0233(8) 0.0408(9) -0.0030(8) -0.0065(9) -0.0022(7)
O2 0.0435(9) 0.0231(7) 0.0341(8) 0.0038(6) -0.0097(7) -0.0003(6)
O3 0.0398(8) 0.0330(8) 0.0526(9) -0.0046(7) -0.0137(8) 0.0065(8)
N1 0.0340(9) 0.0209(9) 0.0296(9) -0.0019(6) -0.0002(8) -0.0003(6)
C1 0.073(2) 0.0496(16) 0.0411(14) -0.0056(14) 0.0101(14) 0.0024(12)
C2 0.0315(10) 0.0284(10) 0.0392(11) 0.0012(8) -0.0005(11) 0.0068(10)
C3 0.0326(11) 0.0229(9) 0.0360(11) 0.0047(8) 0.0018(10) -0.0006(7)
C4 0.0419(12) 0.0268(11) 0.0327(11) -0.0029(9) 0.0019(11) -0.0007(9)
C5 0.0422(12) 0.0290(11) 0.0326(11) -0.0040(10) -0.0015(9) -0.0018(9)
C6 0.0739(19) 0.0321(13) 0.0382(13) -0.0113(12) -0.0091(14) -0.0037(10)
C7 0.0766(19) 0.0526(16) 0.0370(12) -0.0165(16) -0.0143(13) -0.0019(12)
C8 0.0587(17) 0.0537(16) 0.0358(13) -0.0032(13) -0.0140(13) 0.0058(11)
C9 0.0469(14) 0.0360(13) 0.0402(12) 0.0020(10) -0.0067(11) 0.0044(10)
C10 0.0313(11) 0.0314(11) 0.0317(11) -0.0017(9) 0.0008(9) -0.0024(8)
C11 0.0356(11) 0.0206(8) 0.0317(10) -0.0008(9) -0.0055(10) 0.0009(7)
C12 0.0418(11) 0.0230(8) 0.0336(10) -0.0007(8) -0.0063(12) -0.0036(8)
C13 0.0464(13) 0.0297(11) 0.0422(13) 0.0010(9) 0.0029(11) -0.0044(9)
C14 0.0508(15) 0.0614(17) 0.0610(17) 0.0179(12) 0.0001(15) -0.0080(14)
C15 0.072(2) 0.072(2) 0.0418(15) 0.0092(17) 0.0046(15) -0.0091(14)
C16 0.0611(14) 0.0225(10) 0.0461(12) -0.0091(12) -0.0031(11) -0.0036(9)
C17 0.0679(16) 0.0392(13) 0.0528(15) -0.0271(14) 0.0002(13) -0.0012(13)
C18 0.0491(14) 0.0417(14) 0.0406(13) -0.0128(12) -0.0001(12) 0.0063(11)
C19 0.0554(17) 0.073(2) 0.0629(18) -0.0212(16) 0.0105(15) 0.0048(16)
C20 0.0388(12) 0.0336(12) 0.0340(11) -0.0040(9) -0.0010(10) 0.0020(9)

loop_
_atom_type_symbol
_atom_type_description
_atom_type_scat_dispersion_real
_atom_type_scat_dispersion_imag
_atom_type_scat_source
C C 0.0033 0.0016 'International Tables Vol C Tables 4.2.6.8 and 6.1.1.4'
H H 0 0 'International Tables Vol C Tables 4.2.6.8 and 6.1.1.4'
N N 0.0061 0.0033 'International Tables Vol C Tables 4.2.6.8 and 6.1.1.4'
O O 0.0106 0.006 'International Tables Vol C Tables 4.2.6.8 and 6.1.1.4'
Br Br -0.2901 2.4595 'International Tables Vol C Tables 4.2.6.8 and 6.1.1.4'

loop_
_geom_angle_atom_site_label_1
_geom_angle_atom_site_label_2
_geom_angle_atom_site_label_3
_geom_angle
C10 O2 C11 119.12(16)
C4 N1 C3 118.67(16)
C4 N1 C11 118.66(16)
C3 N1 C11 118.96(16)
C2 C1 H1A 109.5
C2 C1 H1B 109.5
H1A C1 H1B 109.5
C2 C1 H1C 109.5
H1A C1 H1C 109.5
H1B C1 H1C 109.5
C3 C2 C1 109.73(18)
C3 C2 Br1 108.37(13)
C1 C2 Br1 108.47(16)
C3 C2 H2 110.1
C1 C2 H2 110.1
Br1 C2 H2 110.1
O3 C3 N1 121.4(2)
O3 C3 C2 121.13(19)
N1 C3 C2 117.06(18)
O1 C4 N1 121.8(2)
O1 C4 C5 122.8(2)
N1 C4 C5 115.38(18)
C10 C5 C6 118.8(2)
C10 C5 C4 120.48(19)
C6 C5 C4 120.6(2)
C7 C6 C5 120.0(2)
C7 C6 H6 120.0
C5 C6 H6 120.0
C6 C7 C8 119.9(2)
C6 C7 H7 120.1
C8 C7 H7 120.1
C9 C8 C7 120.9(2)
C9 C8 H8 119.6
C7 C8 H8 119.6
C10 C9 C8 118.5(2)
C10 C9 H9 120.7
C8 C9 H9 120.7
O2 C10 C9 117.8(2)
O2 C10 C5 120.3(2)
C9 C10 C5 121.8(2)
O2 C11 N1 107.96(16)
O2 C11 C20 110.95(16)
N1 C11 C20 109.56(17)
O2 C11 C12 102.93(15)
N1 C11 C12 113.18(16)
C20 C11 C12 112.02(18)
C13 C12 C16 114.24(18)
C13 C12 C11 114.79(17)
C16 C12 C11 107.81(17)
C13 C12 H12 106.5
C16 C12 H12 106.5
C11 C12 H12 106.5
C14 C13 C15 109.5(2)
C14 C13 C12 116.3(2)
C15 C13 C12 109.6(2)
C14 C13 H13 107.0
C15 C13 H13 107.0
C12 C13 H13 107.0
C13 C14 H14A 109.5
C13 C14 H14B 109.5
H14A C14 H14B 109.5
C13 C14 H14C 109.5
H14A C14 H14C 109.5
H14B C14 H14C 109.5
C13 C15 H15A 109.5
C13 C15 H15B 109.5
H15A C15 H15B 109.5
C13 C15 H15C 109.5
H15A C15 H15C 109.5
H15B C15 H15C 109.5
C17 C16 C12 111.9(2)
C17 C16 H16A 109.2
C12 C16 H16A 109.2
C17 C16 H16B 109.2
C12 C16 H16B 109.2
H16A C16 H16B 107.9
C16 C17 C18 112.3(2)
C16 C17 H17A 109.1
C18 C17 H17A 109.1
C16 C17 H17B 109.1
C18 C17 H17B 109.1
H17A C17 H17B 107.9
C19 C18 C17 111.3(2)
C19 C18 C20 111.4(2)
C17 C18 C20 109.4(2)
C19 C18 H18 108.2
C17 C18 H18 108.2
C20 C18 H18 108.2
C18 C19 H19A 109.5
C18 C19 H19B 109.5
H19A C19 H19B 109.5
C18 C19 H19C 109.5
H19A C19 H19C 109.5
H19B C19 H19C 109.5
C11 C20 C18 114.3(2)
C11 C20 H20A 108.7
C18 C20 H20A 108.7
C11 C20 H20B 108.7
C18 C20 H20B 108.7
H20A C20 H20B 107.6

loop_
_geom_bond_atom_site_label_1
_geom_bond_atom_site_label_2
_geom_bond_distance
Br1 C2 1.956(2)
O1 C4 1.208(3)
O2 C10 1.362(3)
O2 C11 1.437(3)
O3 C3 1.201(3)
N1 C4 1.401(3)
N1 C3 1.417(3)
N1 C11 1.508(2)
C1 C2 1.524(4)
C1 H1A 0.9600
C1 H1B 0.9600
C1 H1C 0.9600
C2 C3 1.524(3)
C2 H2 0.9800
C4 C5 1.472(3)
C5 C10 1.378(3)
C5 C6 1.395(3)
C6 C7 1.375(4)
C6 H6 0.9300
C7 C8 1.385(4)
C7 H7 0.9300
C8 C9 1.379(4)
C8 H8 0.9300
C9 C10 1.378(3)
C9 H9 0.9300
C11 C20 1.516(3)
C11 C12 1.545(3)
C12 C13 1.542(3)
C12 C16 1.542(3)
C12 H12 0.9800
C13 C14 1.522(3)
C13 C15 1.530(4)
C13 H13 0.9800
C14 H14A 0.9600
C14 H14B 0.9600
C14 H14C 0.9600
C15 H15A 0.9600
C15 H15B 0.9600
C15 H15C 0.9600
C16 C17 1.510(4)
C16 H16A 0.9700
C16 H16B 0.9700
C17 C18 1.524(4)
C17 H17A 0.9700
C17 H17B 0.9700
C18 C19 1.519(4)
C18 C20 1.525(3)
C18 H18 0.9800
C19 H19A 0.9600
C19 H19B 0.9600
C19 H19C 0.9600
C20 H20A 0.9700
C20 H20B 0.9700

loop_
_geom_hbond_atom_site_label_D
_geom_hbond_atom_site_label_H
_geom_hbond_atom_site_label_A
_geom_hbond_site_symmetry_A
_geom_hbond_distance_DH
_geom_hbond_distance_HA
_geom_hbond_distance_DA
_geom_hbond_angle_DHA
_geom_hbond_publ_flag
C2 H2 O3 3_456 0.98 2.37 3.187(2) 141 yes
C9 H9 O1 4_655 0.93 2.62 3.430(3) 146 yes

loop_
_cod_related_entry_id
_cod_related_entry_database
_cod_related_entry_code
1 ChemSpider 21179117
